data_7016543
loop_
_publ_author_name
'Samy, N. Arockia'
'Alexander, V.'

_publ_section_title
;
 New star-shaped trinuclear Ru(ii) polypyridine complexes of
 imidazo[4,5-f][1,10]phenanthroline derivatives: syntheses,
 characterization, photophysical and electrochemical properties.
;
_journal_issue 34
_journal_name_full 'Dalton transactions (Cambridge, England : 2003)'
_journal_page_first 8630
_journal_page_last 8642
_journal_paper_doi 10.1039/c1dt10811e
_journal_volume 40
_journal_year 2011
_chemical_formula_sum 'C33 H30 O6'
_chemical_formula_weight 522.57
_chemical_name_systematic
;
?
;
_space_group_IT_number 2
_symmetry_cell_setting triclinic
_symmetry_space_group_name_Hall '-P 1'
_symmetry_space_group_name_H-M 'P -1'
_atom_sites_solution_hydrogens geom
_atom_sites_solution_primary direct
_atom_sites_solution_secondary difmap
_audit_creation_method SHELXL-97
_cell_angle_alpha 83.202(2)
_cell_angle_beta 66.0120(10)
_cell_angle_gamma 73.704(2)
_cell_formula_units_Z 6
_cell_length_a 15.7707(6)
_cell_length_b 16.3646(5)
_cell_length_c 18.2805(6)
_cell_measurement_reflns_used 8082
_cell_measurement_temperature 293(2)
_cell_measurement_theta_max 21.15
_cell_measurement_theta_min 2.44
_cell_volume 4137.2(2)
_computing_cell_refinement 'APEX2/SAINT (Bruker, 2004)'
_computing_data_collection 'APEX2 (Bruker, 2004)'
_computing_data_reduction 'SAINT/XPREP (Bruker, 2004)'
_computing_molecular_graphics 'ORTEP3 (Farrugia, 1997) and Mercury (Bruno et al., 2002)'
_computing_publication_material 'SHELXL-97 (Sheldrick, 1997)'
_computing_structure_refinement 'SHELXL-97 (Sheldrick, 1997)'
_computing_structure_solution 'SIR92 (Altomare et al., 1993)'
_diffrn_ambient_temperature 293(2)
_diffrn_measured_fraction_theta_full 0.994
_diffrn_measured_fraction_theta_max 0.994
_diffrn_measurement_device_type 'bruker axs kappa apex2 CCD Diffractometer'
_diffrn_measurement_method '\w and \f scan'
_diffrn_radiation_monochromator graphite
_diffrn_radiation_source 'fine-focus sealed tube'
_diffrn_radiation_type MoK\a
_diffrn_radiation_wavelength 0.71073
_diffrn_reflns_av_R_equivalents 0.0329
_diffrn_reflns_av_sigmaI/netI 0.0289
_diffrn_reflns_limit_h_max 18
_diffrn_reflns_limit_h_min -18
_diffrn_reflns_limit_k_max 18
_diffrn_reflns_limit_k_min -13
_diffrn_reflns_limit_l_max 20
_diffrn_reflns_limit_l_min -21
_diffrn_reflns_number 73977
_diffrn_reflns_theta_full 24.44
_diffrn_reflns_theta_max 24.44
_diffrn_reflns_theta_min 1.30
_diffrn_standards_decay_% 0
_exptl_absorpt_coefficient_mu 0.086
_exptl_absorpt_correction_T_max 0.9830
_exptl_absorpt_correction_T_min 0.8988
_exptl_absorpt_correction_type multi-scan
_exptl_absorpt_process_details 'SADABS (Bruker 1999)'
_exptl_crystal_colour yellow
_exptl_crystal_density_diffrn 1.258
_exptl_crystal_density_method 'not measured'
_exptl_crystal_description prism
_exptl_crystal_F_000 1656
_exptl_crystal_size_max 0.25
_exptl_crystal_size_mid 0.20
_exptl_crystal_size_min 0.20
_refine_diff_density_max 0.707
_refine_diff_density_min -0.225
_refine_diff_density_rms 0.043
_refine_ls_extinction_method none
_refine_ls_goodness_of_fit_ref 1.022
_refine_ls_hydrogen_treatment constr
_refine_ls_matrix_type full
_refine_ls_number_parameters 1065
_refine_ls_number_reflns 13594
_refine_ls_number_restraints 1
_refine_ls_restrained_S_all 1.022
_refine_ls_R_factor_all 0.1000
_refine_ls_R_factor_gt 0.0580
_refine_ls_shift/su_max 0.000
_refine_ls_shift/su_mean 0.000
_refine_ls_structure_factor_coef Fsqd
_refine_ls_weighting_details 'calc w=1/[\s^2^(Fo^2^)+(0.1175P)^2^+1.3869P] where P=(Fo^2^+2Fc^2^)/3'
_refine_ls_weighting_scheme calc
_refine_ls_wR_factor_gt 0.1698
_refine_ls_wR_factor_ref 0.2133
_reflns_number_gt 8323
_reflns_number_total 13594
_reflns_threshold_expression >2sigma(I)
_cod_data_source_file c1dt10811e.txt
_cod_data_source_block shelxl2
_cod_original_sg_symbol_H-M P-1
_cod_database_code 7016543

loop_
_symmetry_equiv_pos_as_xyz
'x, y, z'
'-x, -y, -z'

loop_
_atom_site_label
_atom_site_type_symbol
_atom_site_fract_x
_atom_site_fract_y
_atom_site_fract_z
_atom_site_U_iso_or_equiv
_atom_site_adp_type
_atom_site_occupancy
_atom_site_symmetry_multiplicity
_atom_site_calc_flag
_atom_site_refinement_flags
_atom_site_disorder_assembly
_atom_site_disorder_group
C1A C 1.1977(2) 0.48471(19) 0.35946(16) 0.0558(7) Uani 1 1 d . . .
C2A C 1.1053(2) 0.51405(17) 0.35970(16) 0.0532(7) Uani 1 1 d . . .
C3A C 1.03940(18) 0.46520(17) 0.39739(16) 0.0503(6) Uani 1 1 d . . .
C4A C 1.06545(19) 0.38678(17) 0.43381(16) 0.0504(6) Uani 1 1 d . . .
C5A C 1.1583(2) 0.35797(17) 0.43131(16) 0.0530(7) Uani 1 1 d . . .
C6A C 1.22433(19) 0.40720(19) 0.39587(17) 0.0571(7) Uani 1 1 d . . .
C7A C 1.2704(2) 0.5360(2) 0.32157(18) 0.0701(9) Uani 1 1 d . . .
H7AA H 1.3341 0.4987 0.2962 0.084 Uiso 1 1 calc R . .
H7AB H 1.2552 0.5742 0.2813 0.084 Uiso 1 1 calc R . .
C8A C 1.3376(2) 0.62207(19) 0.36891(19) 0.0615(7) Uani 1 1 d . . .
C9A C 1.4099(2) 0.6252(2) 0.2946(2) 0.0790(10) Uani 1 1 d . . .
H9A H 1.4117 0.6006 0.2504 0.095 Uiso 1 1 calc R . .
C10A C 1.4787(3) 0.6651(3) 0.2867(2) 0.0969(12) Uani 1 1 d . . .
H10A H 1.5275 0.6673 0.2367 0.116 Uiso 1 1 calc R . .
C11A C 1.4773(3) 0.7018(3) 0.3508(3) 0.1052(14) Uani 1 1 d . B .
C12A C 1.4056(3) 0.6970(3) 0.4253(3) 0.1026(14) Uani 1 1 d . . .
H12A H 1.4049 0.7205 0.4695 0.123 Uiso 1 1 calc R . .
C13A C 1.3355(2) 0.6580(2) 0.4346(2) 0.0789(10) Uani 1 1 d . . .
H13A H 1.2869 0.6557 0.4847 0.095 Uiso 1 1 calc R . .
C14A C 1.5548(4) 0.7415(5) 0.3378(4) 0.179(3) Uani 1 1 d D . .
H14A H 1.5913 0.7581 0.2869 0.215 Uiso 1 1 calc R A 1
C15A C 0.9381(2) 0.49573(18) 0.40258(19) 0.0606(7) Uani 1 1 d . . .
H15A H 0.8933 0.4957 0.4579 0.073 Uiso 1 1 calc R . .
H15B H 0.9268 0.5533 0.3817 0.073 Uiso 1 1 calc R . .
C16A C 0.8329(2) 0.44688(19) 0.36393(18) 0.0605(7) Uani 1 1 d . . .
C17A C 0.7566(2) 0.5147(2) 0.3995(2) 0.0687(8) Uani 1 1 d . . .
H17A H 0.7653 0.5592 0.4206 0.082 Uiso 1 1 calc R . .
C18A C 0.6676(2) 0.5161(2) 0.4035(2) 0.0795(10) Uani 1 1 d . . .
H18A H 0.6160 0.5619 0.4278 0.095 Uiso 1 1 calc R . .
C19A C 0.6529(2) 0.4510(2) 0.3724(2) 0.0779(9) Uani 1 1 d . . .
C20A C 0.7303(3) 0.3829(2) 0.3372(2) 0.0871(11) Uani 1 1 d . . .
H20A H 0.7215 0.3385 0.3159 0.104 Uiso 1 1 calc R . .
C21A C 0.8194(2) 0.3801(2) 0.3333(2) 0.0798(10) Uani 1 1 d . . .
H21A H 0.8708 0.3337 0.3103 0.096 Uiso 1 1 calc R . .
C22A C 0.5575(3) 0.4541(3) 0.3766(3) 0.1074(14) Uani 1 1 d . . .
H22A H 0.5072 0.4993 0.4043 0.129 Uiso 1 1 calc R . .
C23A C 1.1886(2) 0.27420(19) 0.46915(18) 0.0660(8) Uani 1 1 d . . .
H23A H 1.1512 0.2359 0.4697 0.079 Uiso 1 1 calc R . .
H23B H 1.2560 0.2476 0.4395 0.079 Uiso 1 1 calc R . .
C24A C 1.2097(2) 0.23088(17) 0.59261(18) 0.0567(7) Uani 1 1 d . . .
C25A C 1.1873(2) 0.25343(19) 0.67042(18) 0.0636(8) Uani 1 1 d . . .
H25A H 1.1487 0.3072 0.6893 0.076 Uiso 1 1 calc R . .
C26A C 1.2216(2) 0.1971(2) 0.71920(19) 0.0653(8) Uani 1 1 d . . .
H26A H 1.2055 0.2122 0.7716 0.078 Uiso 1 1 calc R . .
C27A C 1.2804(2) 0.11743(19) 0.6910(2) 0.0647(8) Uani 1 1 d . . .
C28A C 1.3021(3) 0.0966(2) 0.6141(2) 0.0806(10) Uani 1 1 d . . .
H28A H 1.3420 0.0433 0.5948 0.097 Uiso 1 1 calc R . .
C29A C 1.2667(3) 0.15204(19) 0.5641(2) 0.0730(9) Uani 1 1 d . . .
H29A H 1.2812 0.1362 0.5123 0.088 Uiso 1 1 calc R . .
C30A C 1.3201(3) 0.0569(3) 0.7415(3) 0.0888(11) Uani 1 1 d . . .
H30A H 1.3609 0.0052 0.7186 0.107 Uiso 1 1 calc R . .
C31A C 1.3233(2) 0.3779(3) 0.3977(2) 0.0874(11) Uani 1 1 d . . .
H31A H 1.3299 0.3240 0.4248 0.131 Uiso 1 1 calc R . .
H31B H 1.3320 0.4190 0.4256 0.131 Uiso 1 1 calc R . .
H31C H 1.3710 0.3721 0.3439 0.131 Uiso 1 1 calc R . .
C32A C 1.0765(3) 0.5979(2) 0.3207(2) 0.0784(9) Uani 1 1 d . . .
H32A H 1.1300 0.6228 0.2974 0.118 Uiso 1 1 calc R . .
H32B H 1.0240 0.6357 0.3602 0.118 Uiso 1 1 calc R . .
H32C H 1.0570 0.5884 0.2796 0.118 Uiso 1 1 calc R . .
C33A C 0.9931(2) 0.33533(19) 0.47468(19) 0.0687(8) Uani 1 1 d . . .
H33A H 1.0222 0.2841 0.4963 0.103 Uiso 1 1 calc R . .
H33B H 0.9720 0.3210 0.4366 0.103 Uiso 1 1 calc R . .
H33C H 0.9391 0.3681 0.5172 0.103 Uiso 1 1 calc R . .
O1A O 1.26659(14) 0.58354(14) 0.38442(12) 0.0708(6) Uani 1 1 d . . .
O2A O 1.5710(9) 0.7529(17) 0.4016(8) 0.211(9) Uani 0.60(3) 1 d PD B 1
O2A' O 1.531(2) 0.8138(15) 0.3771(15) 0.147(11) Uani 0.27(3) 1 d PD B 2
O3A O 0.92449(13) 0.43889(13) 0.35597(12) 0.0662(5) Uani 1 1 d . . .
O4A O 0.5387(2) 0.4038(3) 0.3477(2) 0.1395(13) Uani 1 1 d . . .
O5A O 1.17199(16) 0.29272(12) 0.54938(12) 0.0709(6) Uani 1 1 d . . .
O6A O 1.3052(2) 0.0678(2) 0.8087(2) 0.1186(10) Uani 1 1 d . . .
C1B C 0.61935(19) 0.35902(18) 0.01013(17) 0.0548(7) Uani 1 1 d . . .
C2B C 0.64811(19) 0.29228(19) -0.04282(17) 0.0561(7) Uani 1 1 d . . .
C3B C 0.64284(19) 0.21050(18) -0.01340(17) 0.0559(7) Uani 1 1 d . . .
C4B C 0.6065(2) 0.19547(18) 0.06913(18) 0.0567(7) Uani 1 1 d . . .
C5B C 0.58237(19) 0.26181(18) 0.12165(16) 0.0553(7) Uani 1 1 d . . .
C6B C 0.58933(19) 0.34396(18) 0.09208(17) 0.0556(7) Uani 1 1 d . . .
C7B C 0.6208(2) 0.44697(19) -0.0237(2) 0.0676(8) Uani 1 1 d . . .
H7BA H 0.5935 0.4582 -0.0639 0.081 Uiso 1 1 calc R . .
H7BB H 0.5831 0.4889 0.0184 0.081 Uiso 1 1 calc R . .
C8B C 0.7389(2) 0.52064(19) -0.10654(18) 0.0631(8) Uani 1 1 d . . .
C9B C 0.6737(3) 0.5839(2) -0.1270(2) 0.0779(9) Uani 1 1 d . . .
H9BA H 0.6096 0.5829 -0.1075 0.093 Uiso 1 1 calc R . .
C10B C 0.7048(4) 0.6494(2) -0.1772(2) 0.0905(11) Uani 1 1 d . . .
H10B H 0.6611 0.6921 -0.1915 0.109 Uiso 1 1 calc R . .
C11B C 0.7990(4) 0.6521(3) -0.2060(2) 0.0933(12) Uani 1 1 d . . .
C12B C 0.8625(3) 0.5875(3) -0.1855(2) 0.0981(12) Uani 1 1 d . . .
H12B H 0.9269 0.5876 -0.2057 0.118 Uiso 1 1 calc R . .
C13B C 0.8330(3) 0.5230(2) -0.1361(2) 0.0794(9) Uani 1 1 d . . .
H13B H 0.8771 0.4802 -0.1223 0.095 Uiso 1 1 calc R . .
C14B C 0.8341(5) 0.7208(4) -0.2580(3) 0.136(2) Uani 1 1 d . . .
H14B H 0.8983 0.7191 -0.2724 0.163 Uiso 1 1 calc R . .
C15B C 0.6772(2) 0.1397(2) -0.0719(2) 0.0677(8) Uani 1 1 d . . .
H15C H 0.7348 0.1458 -0.1172 0.081 Uiso 1 1 calc R . .
H15D H 0.6919 0.0851 -0.0465 0.081 Uiso 1 1 calc R . .
C16B C 0.6198(2) 0.09107(19) -0.15697(18) 0.0615(7) Uani 1 1 d . . .
C17B C 0.7074(2) 0.0381(2) -0.1983(2) 0.0810(10) Uani 1 1 d . . .
H17B H 0.7602 0.0369 -0.1872 0.097 Uiso 1 1 calc R . .
C18B C 0.7164(3) -0.0133(2) -0.2564(2) 0.0899(11) Uani 1 1 d . . .
H18B H 0.7762 -0.0489 -0.2849 0.108 Uiso 1 1 calc R . .
C19B C 0.6405(3) -0.0138(2) -0.2737(2) 0.0741(9) Uani 1 1 d . . .
C20B C 0.5543(3) 0.0386(3) -0.2325(3) 0.0978(12) Uani 1 1 d . . .
H20B H 0.5017 0.0389 -0.2437 0.117 Uiso 1 1 calc R . .
C21B C 0.5426(3) 0.0917(3) -0.1743(2) 0.0969(13) Uani 1 1 d . . .
H21B H 0.4828 0.1278 -0.1467 0.116 Uiso 1 1 calc R . .
C22B C 0.6539(4) -0.0716(3) -0.3350(2) 0.1016(13) Uani 1 1 d . . .
H22B H 0.7165 -0.1025 -0.3634 0.122 Uiso 1 1 calc R . .
C23B C 0.5544(2) 0.2435(2) 0.20966(17) 0.0674(8) Uani 1 1 d . . .
H23C H 0.5124 0.2940 0.2405 0.081 Uiso 1 1 calc R . .
H23D H 0.5212 0.1985 0.2255 0.081 Uiso 1 1 calc R . .
C24B C 0.6387(2) 0.18675(19) 0.29589(18) 0.0617(7) Uani 1 1 d . . .
C25B C 0.7258(3) 0.1622(2) 0.3039(2) 0.0790(9) Uani 1 1 d . . .
H25B H 0.7810 0.1690 0.2609 0.095 Uiso 1 1 calc R . .
C26B C 0.7321(3) 0.1281(2) 0.3737(2) 0.0837(10) Uani 1 1 d . . .
H26B H 0.7916 0.1108 0.3775 0.100 Uiso 1 1 calc R . .
C27B C 0.6506(3) 0.1190(2) 0.4392(2) 0.0781(10) Uani 1 1 d . . .
C28B C 0.5637(3) 0.1458(2) 0.4314(2) 0.0795(9) Uani 1 1 d . . .
H28B H 0.5082 0.1412 0.4752 0.095 Uiso 1 1 calc R . .
C29B C 0.5563(2) 0.1792(2) 0.36082(19) 0.0712(8) Uani 1 1 d . . .
H29B H 0.4969 0.1964 0.3569 0.085 Uiso 1 1 calc R . .
C30B C 0.6553(4) 0.0796(3) 0.5136(3) 0.1043(13) Uani 1 1 d . . .
H30B H 0.5978 0.0785 0.5565 0.125 Uiso 1 1 calc R . .
C31B C 0.5654(3) 0.4139(2) 0.1497(2) 0.0797(9) Uani 1 1 d . . .
H31D H 0.5732 0.4659 0.1205 0.120 Uiso 1 1 calc R . .
H31E H 0.6077 0.3984 0.1777 0.120 Uiso 1 1 calc R . .
H31F H 0.5002 0.4217 0.1875 0.120 Uiso 1 1 calc R . .
C32B C 0.6838(3) 0.3084(3) -0.13239(19) 0.0840(10) Uani 1 1 d . . .
H32D H 0.7005 0.2560 -0.1597 0.126 Uiso 1 1 calc R . .
H32E H 0.7393 0.3304 -0.1494 0.126 Uiso 1 1 calc R . .
H32F H 0.6342 0.3490 -0.1448 0.126 Uiso 1 1 calc R . .
C33B C 0.5911(3) 0.1085(2) 0.1010(2) 0.0853(10) Uani 1 1 d . . .
H33D H 0.6113 0.0712 0.0569 0.128 Uiso 1 1 calc R . .
H33E H 0.5242 0.1140 0.1333 0.128 Uiso 1 1 calc R . .
H33F H 0.6280 0.0854 0.1329 0.128 Uiso 1 1 calc R . .
O1B O 0.71852(14) 0.45215(13) -0.05879(13) 0.0692(6) Uani 1 1 d . . .
O2B O 0.7909(4) 0.7761(3) -0.2826(3) 0.192(2) Uani 1 1 d . . .
O3B O 0.60189(14) 0.14457(14) -0.09797(13) 0.0751(6) Uani 1 1 d . . .
O4B O 0.5944(3) -0.0828(3) -0.3518(2) 0.1515(14) Uani 1 1 d . . .
O5B O 0.64165(14) 0.21747(14) 0.22282(12) 0.0706(6) Uani 1 1 d . . .
O6B O 0.7297(3) 0.0480(2) 0.5231(2) 0.1363(12) Uani 1 1 d . . .
C1C C 0.1079(2) -0.15342(19) 0.0337(2) 0.0623(8) Uani 1 1 d . . .
C2C C 0.12211(18) -0.07633(19) -0.00350(17) 0.0567(7) Uani 1 1 d . . .
C3C C 0.10241(19) -0.00610(18) 0.04296(18) 0.0568(7) Uani 1 1 d . . .
C4C C 0.0603(2) -0.0109(2) 0.12702(18) 0.0613(8) Uani 1 1 d . . .
C5C C 0.0399(2) -0.0871(2) 0.16308(18) 0.0638(8) Uani 1 1 d . . .
C6C C 0.0658(2) -0.1594(2) 0.1173(2) 0.0658(8) Uani 1 1 d . . .
C7C C 0.1450(2) -0.2326(2) -0.0156(2) 0.0781(10) Uani 1 1 d . . .
H7CA H 0.1910 -0.2229 -0.0684 0.094 Uiso 1 1 calc R . .
H7CB H 0.1777 -0.2789 0.0095 0.094 Uiso 1 1 calc R . .
C8C C 0.0892(2) -0.3310(2) -0.0592(2) 0.0739(9) Uani 1 1 d . . .
C9C C 0.1787(3) -0.3810(3) -0.0960(3) 0.1141(16) Uani 1 1 d . . .
H9CA H 0.2316 -0.3649 -0.0978 0.137 Uiso 1 1 calc R . .
C10C C 0.1912(3) -0.4559(3) -0.1311(3) 0.1202(17) Uani 1 1 d . . .
H10C H 0.2532 -0.4899 -0.1556 0.144 Uiso 1 1 calc R . .
C11C C 0.1183(3) -0.4817(2) -0.1313(2) 0.0865(10) Uani 1 1 d . . .
C12C C 0.0286(3) -0.4333(3) -0.0903(4) 0.135(2) Uani 1 1 d . . .
H12C H -0.0241 -0.4516 -0.0858 0.162 Uiso 1 1 calc R . .
C13C C 0.0136(3) -0.3576(3) -0.0552(3) 0.131(2) Uani 1 1 d . . .
H13C H -0.0486 -0.3248 -0.0288 0.157 Uiso 1 1 calc R . .
C14C C 0.1371(4) -0.5613(3) -0.1718(3) 0.1182(15) Uani 1 1 d . . .
H14C H 0.2007 -0.5919 -0.1968 0.142 Uiso 1 1 calc R . .
C15C C 0.1335(2) 0.07289(19) 0.0047(2) 0.0669(8) Uani 1 1 d . . .
H15E H 0.1529 0.0718 -0.0529 0.080 Uiso 1 1 calc R . .
H15F H 0.0817 0.1234 0.0258 0.080 Uiso 1 1 calc R . .
C16C C 0.2538(2) 0.13801(19) 0.0052(2) 0.0670(8) Uani 1 1 d . . .
C17C C 0.2344(3) 0.2040(2) -0.0434(2) 0.0808(10) Uani 1 1 d . . .
H17C H 0.1894 0.2070 -0.0650 0.097 Uiso 1 1 calc R . .
C18C C 0.2842(3) 0.2673(2) -0.0600(2) 0.0907(11) Uani 1 1 d . . .
H18C H 0.2720 0.3129 -0.0930 0.109 Uiso 1 1 calc R . .
C19C C 0.3508(3) 0.2629(2) -0.0284(2) 0.0780(10) Uani 1 1 d . . .
C20C C 0.3672(3) 0.1971(2) 0.0214(3) 0.0897(11) Uani 1 1 d . . .
H20C H 0.4109 0.1946 0.0442 0.108 Uiso 1 1 calc R . .
C21C C 0.3197(3) 0.1354(2) 0.0379(3) 0.0881(11) Uani 1 1 d . . .
H21C H 0.3316 0.0906 0.0717 0.106 Uiso 1 1 calc R . .
C22C C 0.4057(3) 0.3273(3) -0.0481(3) 0.1051(14) Uani 1 1 d . . .
H22C H 0.4478 0.3209 -0.0228 0.126 Uiso 1 1 calc R . .
C23C C -0.0053(2) -0.0923(3) 0.25261(19) 0.0802(10) Uani 1 1 d . . .
H23E H -0.0441 -0.0367 0.2749 0.096 Uiso 1 1 calc R . .
H23F H -0.0460 -0.1314 0.2690 0.096 Uiso 1 1 calc R . .
C24C C 0.0504(2) -0.1214(2) 0.3601(2) 0.0723(9) Uani 1 1 d . . .
C25C C -0.0395(2) -0.0898(2) 0.4173(2) 0.0741(9) Uani 1 1 d . . .
H25C H -0.0919 -0.0684 0.4030 0.089 Uiso 1 1 calc R . .
C26C C -0.0511(3) -0.0903(2) 0.4962(2) 0.0777(9) Uani 1 1 d . . .
H26C H -0.1121 -0.0687 0.5348 0.093 Uiso 1 1 calc R . .
C27C C 0.0238(3) -0.1213(2) 0.5199(2) 0.0761(9) Uani 1 1 d . . .
C28C C 0.1138(3) -0.1532(3) 0.4612(3) 0.0923(11) Uani 1 1 d . . .
H28C H 0.1659 -0.1754 0.4756 0.111 Uiso 1 1 calc R . .
C29C C 0.1274(3) -0.1526(3) 0.3822(2) 0.0904(11) Uani 1 1 d . . .
H29C H 0.1886 -0.1733 0.3435 0.109 Uiso 1 1 calc R . .
C30C C 0.0036(4) -0.1212(3) 0.6064(3) 0.1073(14) Uani 1 1 d . . .
H30C H -0.0582 -0.0950 0.6413 0.129 Uiso 1 1 calc R . .
C31C C 0.1569(2) -0.0684(2) -0.09333(19) 0.0807(10) Uani 1 1 d . . .
H31G H 0.1626 -0.0115 -0.1092 0.121 Uiso 1 1 calc R . .
H31H H 0.1118 -0.0807 -0.1105 0.121 Uiso 1 1 calc R . .
H31I H 0.2184 -0.1079 -0.1175 0.121 Uiso 1 1 calc R . .
C32C C 0.0386(3) 0.0653(2) 0.1764(2) 0.0847(10) Uani 1 1 d . . .
H32G H 0.0103 0.0516 0.2322 0.127 Uiso 1 1 calc R . .
H32H H -0.0053 0.1121 0.1631 0.127 Uiso 1 1 calc R . .
H32I H 0.0971 0.0807 0.1655 0.127 Uiso 1 1 calc R . .
C33C C 0.0495(3) -0.2429(2) 0.1564(3) 0.1007(12) Uani 1 1 d . . .
H33G H 0.0715 -0.2851 0.1159 0.151 Uiso 1 1 calc R . .
H33H H -0.0178 -0.2363 0.1877 0.151 Uiso 1 1 calc R . .
H33I H 0.0843 -0.2608 0.1905 0.151 Uiso 1 1 calc R . .
O1C O 0.06741(15) -0.25539(14) -0.02291(15) 0.0819(7) Uani 1 1 d . . .
O2C O 0.0776(3) -0.5887(3) -0.1747(3) 0.1756(18) Uani 1 1 d . . .
O3C O 0.21312(15) 0.07192(13) 0.02431(15) 0.0761(6) Uani 1 1 d . . .
O4C O 0.4032(3) 0.3849(2) -0.0911(2) 0.1328(13) Uani 1 1 d . . .
O5C O 0.07173(16) -0.12220(18) 0.27990(14) 0.0894(7) Uani 1 1 d . . .
O6C O 0.0615(3) -0.1525(3) 0.6329(2) 0.1494(13) Uani 1 1 d . . .

loop_
_atom_site_aniso_label
_atom_site_aniso_U_11
_atom_site_aniso_U_22
_atom_site_aniso_U_33
_atom_site_aniso_U_23
_atom_site_aniso_U_13
_atom_site_aniso_U_12
C1A 0.0534(17) 0.0645(18) 0.0529(16) -0.0033(14) -0.0176(13) -0.0242(14)
C2A 0.0629(18) 0.0486(15) 0.0541(16) 0.0000(13) -0.0250(14) -0.0200(13)
C3A 0.0515(16) 0.0483(15) 0.0552(16) -0.0053(13) -0.0232(13) -0.0137(12)
C4A 0.0536(16) 0.0507(16) 0.0509(15) -0.0066(13) -0.0213(13) -0.0159(12)
C5A 0.0560(17) 0.0486(15) 0.0534(16) -0.0076(13) -0.0225(13) -0.0073(13)
C6A 0.0471(16) 0.0694(19) 0.0545(16) -0.0126(14) -0.0191(13) -0.0107(14)
C7A 0.070(2) 0.092(2) 0.0595(18) -0.0007(17) -0.0226(16) -0.0417(18)
C8A 0.0567(18) 0.0601(18) 0.071(2) 0.0016(15) -0.0238(16) -0.0224(14)
C9A 0.078(2) 0.105(3) 0.067(2) 0.0092(19) -0.0256(18) -0.052(2)
C10A 0.087(3) 0.127(3) 0.080(3) -0.001(2) -0.013(2) -0.063(3)
C11A 0.083(3) 0.117(3) 0.116(3) -0.030(3) -0.009(2) -0.060(2)
C12A 0.086(3) 0.112(3) 0.113(3) -0.049(3) -0.014(2) -0.048(2)
C13A 0.065(2) 0.082(2) 0.083(2) -0.0231(19) -0.0094(17) -0.0296(17)
C14A 0.146(5) 0.236(7) 0.183(6) -0.090(5) -0.015(4) -0.129(5)
C15A 0.0578(17) 0.0540(17) 0.078(2) -0.0074(15) -0.0339(15) -0.0131(13)
C16A 0.0533(17) 0.0668(19) 0.0700(19) -0.0039(15) -0.0308(15) -0.0167(15)
C17A 0.0590(19) 0.0629(19) 0.090(2) -0.0162(17) -0.0341(17) -0.0102(15)
C18A 0.0537(19) 0.085(2) 0.099(3) -0.019(2) -0.0333(18) -0.0029(16)
C19A 0.060(2) 0.098(3) 0.087(2) -0.010(2) -0.0362(18) -0.0223(19)
C20A 0.076(2) 0.094(3) 0.109(3) -0.028(2) -0.044(2) -0.025(2)
C21A 0.063(2) 0.078(2) 0.105(3) -0.027(2) -0.0366(19) -0.0119(17)
C22A 0.074(3) 0.139(4) 0.128(4) -0.025(3) -0.051(3) -0.028(2)
C23A 0.077(2) 0.0556(18) 0.0647(19) -0.0097(15) -0.0344(16) -0.0030(15)
C24A 0.0580(17) 0.0467(16) 0.0655(19) 0.0009(14) -0.0280(15) -0.0084(13)
C25A 0.0628(18) 0.0541(17) 0.066(2) -0.0026(15) -0.0234(15) -0.0050(14)
C26A 0.0636(19) 0.068(2) 0.0632(19) 0.0057(16) -0.0247(15) -0.0172(16)
C27A 0.069(2) 0.0578(19) 0.078(2) 0.0108(16) -0.0377(17) -0.0234(15)
C28A 0.095(3) 0.0450(17) 0.109(3) -0.0076(18) -0.056(2) -0.0014(16)
C29A 0.096(2) 0.0485(18) 0.081(2) -0.0119(16) -0.050(2) -0.0009(16)
C30A 0.096(3) 0.080(3) 0.095(3) 0.017(2) -0.050(2) -0.018(2)
C31A 0.0553(19) 0.107(3) 0.096(3) -0.013(2) -0.0313(18) -0.0072(18)
C32A 0.094(2) 0.063(2) 0.086(2) 0.0168(17) -0.042(2) -0.0299(18)
C33A 0.076(2) 0.0591(18) 0.074(2) 0.0070(15) -0.0268(17) -0.0291(16)
O1A 0.0611(13) 0.0852(15) 0.0705(13) -0.0086(11) -0.0157(10) -0.0373(11)
O2A 0.116(8) 0.29(2) 0.224(12) -0.145(12) 0.023(6) -0.118(11)
O2A' 0.123(16) 0.165(18) 0.165(15) -0.055(15) -0.016(12) -0.094(13)
O3A 0.0508(11) 0.0733(13) 0.0809(14) -0.0225(11) -0.0290(10) -0.0117(9)
O4A 0.095(2) 0.179(3) 0.179(3) -0.035(3) -0.067(2) -0.053(2)
O5A 0.0872(15) 0.0537(12) 0.0644(13) -0.0073(10) -0.0379(11) 0.0087(10)
O6A 0.132(3) 0.121(2) 0.096(2) 0.0301(18) -0.058(2) -0.0141(18)
C1B 0.0455(15) 0.0575(17) 0.0615(18) 0.0029(14) -0.0202(13) -0.0157(13)
C2B 0.0510(16) 0.0672(19) 0.0564(17) 0.0022(15) -0.0245(13) -0.0203(14)
C3B 0.0536(16) 0.0601(18) 0.0610(18) -0.0067(14) -0.0281(14) -0.0140(13)
C4B 0.0559(17) 0.0550(17) 0.0662(19) 0.0036(14) -0.0301(15) -0.0169(13)
C5B 0.0498(16) 0.0635(18) 0.0540(17) -0.0006(14) -0.0211(13) -0.0153(13)
C6B 0.0470(15) 0.0569(17) 0.0637(19) -0.0071(14) -0.0220(14) -0.0111(13)
C7B 0.0522(18) 0.0620(19) 0.088(2) 0.0095(16) -0.0280(16) -0.0174(14)
C8B 0.0642(19) 0.0566(18) 0.0657(19) 0.0000(15) -0.0195(15) -0.0207(15)
C9B 0.078(2) 0.067(2) 0.087(2) 0.0042(19) -0.0335(19) -0.0159(18)
C10B 0.129(4) 0.061(2) 0.079(2) 0.0054(19) -0.045(2) -0.018(2)
C11B 0.139(4) 0.071(3) 0.068(2) 0.0026(19) -0.026(2) -0.047(3)
C12B 0.102(3) 0.091(3) 0.097(3) 0.006(2) -0.021(2) -0.048(3)
C13B 0.072(2) 0.076(2) 0.088(2) 0.0053(19) -0.0232(19) -0.0302(18)
C14B 0.213(6) 0.084(3) 0.093(3) 0.011(3) -0.038(4) -0.052(4)
C15B 0.0615(18) 0.073(2) 0.074(2) -0.0153(16) -0.0335(16) -0.0095(15)
C16B 0.0621(19) 0.0619(18) 0.0654(19) -0.0097(15) -0.0256(15) -0.0185(15)
C17B 0.070(2) 0.092(2) 0.086(2) -0.030(2) -0.0370(19) -0.0060(19)
C18B 0.087(3) 0.090(3) 0.090(3) -0.036(2) -0.038(2) -0.001(2)
C19B 0.095(3) 0.066(2) 0.069(2) -0.0059(17) -0.032(2) -0.0311(19)
C20B 0.084(3) 0.119(3) 0.110(3) -0.034(3) -0.046(2) -0.030(2)
C21B 0.066(2) 0.118(3) 0.116(3) -0.052(3) -0.040(2) -0.009(2)
C22B 0.137(4) 0.098(3) 0.095(3) -0.014(2) -0.056(3) -0.048(3)
C23B 0.0589(18) 0.082(2) 0.0589(18) 0.0010(16) -0.0211(15) -0.0175(16)
C24B 0.067(2) 0.0635(18) 0.0556(19) -0.0086(14) -0.0240(16) -0.0143(15)
C25B 0.071(2) 0.098(3) 0.075(2) -0.0057(19) -0.0319(18) -0.0261(19)
C26B 0.090(3) 0.088(3) 0.091(3) -0.006(2) -0.056(2) -0.017(2)
C27B 0.104(3) 0.068(2) 0.073(2) -0.0058(17) -0.047(2) -0.0156(19)
C28B 0.089(3) 0.076(2) 0.066(2) -0.0012(17) -0.0254(19) -0.0164(19)
C29B 0.072(2) 0.075(2) 0.063(2) -0.0035(16) -0.0268(17) -0.0111(16)
C30B 0.134(4) 0.099(3) 0.092(3) 0.008(2) -0.066(3) -0.019(3)
C31B 0.080(2) 0.076(2) 0.080(2) -0.0183(18) -0.0233(18) -0.0193(18)
C32B 0.098(3) 0.103(3) 0.061(2) 0.0078(19) -0.0331(19) -0.040(2)
C33B 0.104(3) 0.065(2) 0.093(3) 0.0122(19) -0.043(2) -0.0288(19)
O1B 0.0547(12) 0.0624(13) 0.0895(15) 0.0150(11) -0.0276(11) -0.0207(10)
O2B 0.330(7) 0.079(2) 0.133(3) 0.018(2) -0.066(4) -0.047(3)
O3B 0.0611(13) 0.0823(15) 0.0880(15) -0.0329(12) -0.0351(11) -0.0052(11)
O4B 0.169(3) 0.180(4) 0.141(3) -0.054(3) -0.059(3) -0.079(3)
O5B 0.0603(13) 0.0957(16) 0.0563(13) 0.0003(11) -0.0236(10) -0.0198(11)
O6B 0.162(3) 0.148(3) 0.124(3) 0.025(2) -0.093(3) -0.034(2)
C1C 0.0447(16) 0.0631(19) 0.083(2) -0.0117(16) -0.0256(15) -0.0139(13)
C2C 0.0432(15) 0.0671(19) 0.0627(18) -0.0091(15) -0.0207(13) -0.0150(13)
C3C 0.0478(16) 0.0588(17) 0.0673(19) -0.0049(14) -0.0253(14) -0.0125(13)
C4C 0.0495(16) 0.070(2) 0.066(2) -0.0121(16) -0.0238(15) -0.0100(14)
C5C 0.0459(16) 0.081(2) 0.0627(19) 0.0026(17) -0.0194(14) -0.0180(15)
C6C 0.0501(17) 0.067(2) 0.082(2) 0.0028(17) -0.0259(16) -0.0188(14)
C7C 0.0538(18) 0.071(2) 0.113(3) -0.0257(19) -0.0278(18) -0.0181(15)
C8C 0.065(2) 0.067(2) 0.100(2) -0.0196(18) -0.0392(19) -0.0136(16)
C9C 0.070(2) 0.102(3) 0.173(4) -0.065(3) -0.043(3) -0.008(2)
C10C 0.082(3) 0.106(3) 0.171(5) -0.068(3) -0.045(3) 0.000(2)
C11C 0.095(3) 0.078(2) 0.099(3) -0.022(2) -0.047(2) -0.017(2)
C12C 0.091(3) 0.129(4) 0.200(5) -0.078(4) -0.049(3) -0.032(3)
C13C 0.071(3) 0.120(4) 0.207(5) -0.082(4) -0.046(3) -0.014(2)
C14C 0.134(4) 0.119(4) 0.127(4) -0.032(3) -0.059(3) -0.046(3)
C15C 0.070(2) 0.0601(18) 0.077(2) 0.0019(16) -0.0377(17) -0.0138(15)
C16C 0.069(2) 0.0471(17) 0.081(2) -0.0043(16) -0.0242(17) -0.0154(15)
C17C 0.100(3) 0.069(2) 0.082(2) 0.0025(19) -0.039(2) -0.0306(19)
C18C 0.121(3) 0.062(2) 0.077(2) 0.0087(18) -0.028(2) -0.025(2)
C19C 0.071(2) 0.074(2) 0.078(2) -0.0184(19) -0.0084(19) -0.0258(18)
C20C 0.084(3) 0.079(2) 0.115(3) 0.000(2) -0.041(2) -0.030(2)
C21C 0.086(2) 0.075(2) 0.121(3) 0.014(2) -0.054(2) -0.032(2)
C22C 0.112(3) 0.080(3) 0.102(3) -0.023(3) -0.005(2) -0.040(2)
C23C 0.062(2) 0.107(3) 0.069(2) 0.0070(19) -0.0232(17) -0.0247(19)
C24C 0.070(2) 0.078(2) 0.071(2) 0.0107(17) -0.0286(18) -0.0239(17)
C25C 0.068(2) 0.081(2) 0.077(2) 0.0109(18) -0.0291(18) -0.0268(17)
C26C 0.086(2) 0.075(2) 0.074(2) 0.0041(18) -0.0274(19) -0.0304(19)
C27C 0.094(3) 0.065(2) 0.084(2) 0.0063(18) -0.042(2) -0.0331(19)
C28C 0.096(3) 0.098(3) 0.102(3) 0.013(2) -0.058(3) -0.028(2)
C29C 0.071(2) 0.112(3) 0.085(3) 0.007(2) -0.032(2) -0.019(2)
C30C 0.140(4) 0.102(3) 0.123(4) 0.015(3) -0.092(3) -0.041(3)
C31C 0.074(2) 0.101(3) 0.070(2) -0.0166(19) -0.0239(18) -0.0276(19)
C32C 0.081(2) 0.092(3) 0.080(2) -0.028(2) -0.0276(19) -0.0154(19)
C33C 0.091(3) 0.088(3) 0.121(3) 0.021(2) -0.036(2) -0.039(2)
O1C 0.0594(13) 0.0694(14) 0.126(2) -0.0334(13) -0.0424(13) -0.0071(10)
O2C 0.165(4) 0.153(3) 0.219(5) -0.087(3) -0.057(3) -0.049(3)
O3C 0.0716(14) 0.0580(13) 0.1125(18) 0.0132(12) -0.0486(13) -0.0242(11)
O4C 0.184(3) 0.079(2) 0.114(2) 0.0022(18) -0.019(2) -0.063(2)
O5C 0.0628(14) 0.128(2) 0.0692(15) 0.0063(14) -0.0264(12) -0.0143(13)
O6C 0.161(3) 0.189(4) 0.109(2) -0.009(2) -0.061(2) -0.044(3)

loop_
_atom_type_symbol
_atom_type_description
_atom_type_scat_dispersion_real
_atom_type_scat_dispersion_imag
_atom_type_scat_source
C C 0.0033 0.0016 'International Tables Vol C Tables 4.2.6.8 and 6.1.1.4'
H H 0.0000 0.0000 'International Tables Vol C Tables 4.2.6.8 and 6.1.1.4'
O O 0.0106 0.0060 'International Tables Vol C Tables 4.2.6.8 and 6.1.1.4'

loop_
_geom_angle_atom_site_label_1
_geom_angle_atom_site_label_2
_geom_angle_atom_site_label_3
_geom_angle
C2A C1A C6A 120.7(2)
C2A C1A C7A 121.1(3)
C6A C1A C7A 118.2(3)
C3A C2A C1A 119.1(2)
C3A C2A C32A 120.2(3)
C1A C2A C32A 120.7(3)
C2A C3A C4A 120.8(2)
C2A C3A C15A 121.2(2)
C4A C3A C15A 118.0(2)
C5A C4A C3A 119.1(2)
C5A C4A C33A 120.9(3)
C3A C4A C33A 120.0(2)
C4A C5A C6A 120.8(3)
C4A C5A C23A 120.4(3)
C6A C5A C23A 118.7(3)
C5A C6A C1A 119.4(2)
C5A C6A C31A 120.5(3)
C1A C6A C31A 120.1(3)
O1A C7A C1A 106.9(2)
O1A C7A H7AA 110.3
C1A C7A H7AA 110.3
O1A C7A H7AB 110.3
C1A C7A H7AB 110.3
H7AA C7A H7AB 108.6
O1A C8A C9A 124.6(3)
O1A C8A C13A 115.1(3)
C9A C8A C13A 120.4(3)
C10A C9A C8A 119.1(3)
C10A C9A H9A 120.5
C8A C9A H9A 120.5
C9A C10A C11A 121.5(3)
C9A C10A H10A 119.3
C11A C10A H10A 119.3
C10A C11A C12A 119.0(3)
C10A C11A C14A 118.1(4)
C12A C11A C14A 122.9(4)
C13A C12A C11A 120.6(4)
C13A C12A H12A 119.7
C11A C12A H12A 119.7
C12A C13A C8A 119.5(3)
C12A C13A H13A 120.3
C8A C13A H13A 120.3
O2A C14A O2A' 51.9(10)
O2A C14A C11A 117.6(8)
O2A' C14A C11A 116.9(11)
O2A C14A H14A 121.2
O2A' C14A H14A 99.1
C11A C14A H14A 121.2
O3A C15A C3A 108.0(2)
O3A C15A H15A 110.1
C3A C15A H15A 110.1
O3A C15A H15B 110.1
C3A C15A H15B 110.1
H15A C15A H15B 108.4
O3A C16A C17A 124.5(3)
O3A C16A C21A 115.3(3)
C17A C16A C21A 120.2(3)
C18A C17A C16A 119.4(3)
C18A C17A H17A 120.3
C16A C17A H17A 120.3
C17A C18A C19A 121.4(3)
C17A C18A H18A 119.3
C19A C18A H18A 119.3
C18A C19A C20A 118.6(3)
C18A C19A C22A 120.6(3)
C20A C19A C22A 120.8(3)
C21A C20A C19A 120.7(3)
C21A C20A H20A 119.6
C19A C20A H20A 119.6
C20A C21A C16A 119.7(3)
C20A C21A H21A 120.1
C16A C21A H21A 120.1
O4A C22A C19A 125.6(4)
O4A C22A H22A 117.2
C19A C22A H22A 117.2
O5A C23A C5A 106.5(2)
O5A C23A H23A 110.4
C5A C23A H23A 110.4
O5A C23A H23B 110.4
C5A C23A H23B 110.4
H23A C23A H23B 108.6
O5A C24A C29A 124.7(3)
O5A C24A C25A 114.9(2)
C29A C24A C25A 120.4(3)
C26A C25A C24A 120.3(3)
C26A C25A H25A 119.9
C24A C25A H25A 119.9
C25A C26A C27A 120.2(3)
C25A C26A H26A 119.9
C27A C26A H26A 119.9
C28A C27A C26A 118.7(3)
C28A C27A C30A 120.2(3)
C26A C27A C30A 121.1(3)
C27A C28A C29A 122.1(3)
C27A C28A H28A 118.9
C29A C28A H28A 118.9
C24A C29A C28A 118.3(3)
C24A C29A H29A 120.8
C28A C29A H29A 120.8
O6A C30A C27A 125.8(4)
O6A C30A H30A 117.1
C27A C30A H30A 117.1
C6A C31A H31A 109.5
C6A C31A H31B 109.5
H31A C31A H31B 109.5
C6A C31A H31C 109.5
H31A C31A H31C 109.5
H31B C31A H31C 109.5
C2A C32A H32A 109.5
C2A C32A H32B 109.5
H32A C32A H32B 109.5
C2A C32A H32C 109.5
H32A C32A H32C 109.5
H32B C32A H32C 109.5
C4A C33A H33A 109.5
C4A C33A H33B 109.5
H33A C33A H33B 109.5
C4A C33A H33C 109.5
H33A C33A H33C 109.5
H33B C33A H33C 109.5
C8A O1A C7A 118.4(2)
C16A O3A C15A 117.0(2)
C24A O5A C23A 118.9(2)
C6B C1B C2B 120.5(3)
C6B C1B C7B 121.2(3)
C2B C1B C7B 118.3(3)
C3B C2B C1B 120.0(3)
C3B C2B C32B 119.6(3)
C1B C2B C32B 120.4(3)
C2B C3B C4B 120.1(3)
C2B C3B C15B 118.7(3)
C4B C3B C15B 121.1(3)
C3B C4B C5B 119.4(3)
C3B C4B C33B 119.9(3)
C5B C4B C33B 120.7(3)
C4B C5B C6B 120.5(3)
C4B C5B C23B 119.5(3)
C6B C5B C23B 119.9(3)
C1B C6B C5B 119.3(3)
C1B C6B C31B 121.2(3)
C5B C6B C31B 119.5(3)
O1B C7B C1B 108.1(2)
O1B C7B H7BA 110.1
C1B C7B H7BA 110.1
O1B C7B H7BB 110.1
C1B C7B H7BB 110.1
H7BA C7B H7BB 108.4
O1B C8B C13B 114.9(3)
O1B C8B C9B 125.3(3)
C13B C8B C9B 119.7(3)
C8B C9B C10B 119.1(4)
C8B C9B H9BA 120.4
C10B C9B H9BA 120.4
C11B C10B C9B 121.1(4)
C11B C10B H10B 119.5
C9B C10B H10B 119.5
C12B C11B C10B 118.4(4)
C12B C11B C14B 119.0(5)
C10B C11B C14B 122.6(5)
C13B C12B C11B 121.3(4)
C13B C12B H12B 119.4
C11B C12B H12B 119.4
C12B C13B C8B 120.4(4)
C12B C13B H13B 119.8
C8B C13B H13B 119.8
O2B C14B C11B 126.6(7)
O2B C14B H14B 116.7
C11B C14B H14B 116.7
O3B C15B C3B 107.3(2)
O3B C15B H15C 110.3
C3B C15B H15C 110.3
O3B C15B H15D 110.3
C3B C15B H15D 110.3
H15C C15B H15D 108.5
O3B C16B C17B 124.5(3)
O3B C16B C21B 116.0(3)
C17B C16B C21B 119.5(3)
C16B C17B C18B 119.1(3)
C16B C17B H17B 120.4
C18B C17B H17B 120.4
C19B C18B C17B 122.0(3)
C19B C18B H18B 119.0
C17B C18B H18B 119.0
C20B C19B C18B 118.5(3)
C20B C19B C22B 122.0(4)
C18B C19B C22B 119.5(4)
C19B C20B C21B 121.2(3)
C19B C20B H20B 119.4
C21B C20B H20B 119.4
C16B C21B C20B 119.7(3)
C16B C21B H21B 120.2
C20B C21B H21B 120.2
O4B C22B C19B 126.7(5)
O4B C22B H22B 116.6
C19B C22B H22B 116.6
O5B C23B C5B 106.6(2)
O5B C23B H23C 110.4
C5B C23B H23C 110.4
O5B C23B H23D 110.4
C5B C23B H23D 110.4
H23C C23B H23D 108.6
O5B C24B C25B 115.8(3)
O5B C24B C29B 124.9(3)
C25B C24B C29B 119.3(3)
C26B C25B C24B 121.0(3)
C26B C25B H25B 119.5
C24B C25B H25B 119.5
C25B C26B C27B 120.6(3)
C25B C26B H26B 119.7
C27B C26B H26B 119.7
C28B C27B C26B 117.9(3)
C28B C27B C30B 119.9(4)
C26B C27B C30B 122.1(4)
C29B C28B C27B 122.1(3)
C29B C28B H28B 119.0
C27B C28B H28B 119.0
C28B C29B C24B 119.0(3)
C28B C29B H29B 120.5
C24B C29B H29B 120.5
O6B C30B C27B 124.0(5)
O6B C30B H30B 118.0
C27B C30B H30B 118.0
C6B C31B H31D 109.5
C6B C31B H31E 109.5
H31D C31B H31E 109.5
C6B C31B H31F 109.5
H31D C31B H31F 109.5
H31E C31B H31F 109.5
C2B C32B H32D 109.5
C2B C32B H32E 109.5
H32D C32B H32E 109.5
C2B C32B H32F 109.5
H32D C32B H32F 109.5
H32E C32B H32F 109.5
C4B C33B H33D 109.5
C4B C33B H33E 109.5
H33D C33B H33E 109.5
C4B C33B H33F 109.5
H33D C33B H33F 109.5
H33E C33B H33F 109.5
C8B O1B C7B 118.0(2)
C16B O3B C15B 118.0(2)
C24B O5B C23B 119.1(2)
C2C C1C C6C 120.7(3)
C2C C1C C7C 119.8(3)
C6C C1C C7C 119.4(3)
C1C C2C C3C 119.6(3)
C1C C2C C31C 120.0(3)
C3C C2C C31C 120.3(3)
C2C C3C C4C 120.3(3)
C2C C3C C15C 120.8(3)
C4C C3C C15C 118.7(3)
C5C C4C C3C 119.0(3)
C5C C4C C32C 121.2(3)
C3C C4C C32C 119.9(3)
C4C C5C C6C 121.0(3)
C4C C5C C23C 119.1(3)
C6C C5C C23C 119.8(3)
C5C C6C C1C 119.1(3)
C5C C6C C33C 121.1(3)
C1C C6C C33C 119.9(3)
O1C C7C C1C 110.3(2)
O1C C7C H7CA 109.6
C1C C7C H7CA 109.6
O1C C7C H7CB 109.6
C1C C7C H7CB 109.6
H7CA C7C H7CB 108.1
C9C C8C C13C 118.7(3)
C9C C8C O1C 125.2(3)
C13C C8C O1C 116.0(3)
C8C C9C C10C 119.6(4)
C8C C9C H9CA 120.2
C10C C9C H9CA 120.2
C11C C10C C9C 122.9(4)
C11C C10C H10C 118.6
C9C C10C H10C 118.6
C10C C11C C12C 116.8(4)
C10C C11C C14C 120.0(4)
C12C C11C C14C 123.2(4)
C11C C12C C13C 121.7(4)
C11C C12C H12C 119.2
C13C C12C H12C 119.2
C8C C13C C12C 120.1(4)
C8C C13C H13C 119.9
C12C C13C H13C 119.9
O2C C14C C11C 124.5(5)
O2C C14C H14C 117.7
C11C C14C H14C 117.7
O3C C15C C3C 105.3(2)
O3C C15C H15E 110.7
C3C C15C H15E 110.7
O3C C15C H15F 110.7
C3C C15C H15F 110.7
H15E C15C H15F 108.8
O3C C16C C17C 124.4(3)
O3C C16C C21C 115.5(3)
C17C C16C C21C 120.1(3)
C16C C17C C18C 118.2(4)
C16C C17C H17C 120.9
C18C C17C H17C 120.9
C19C C18C C17C 121.1(4)
C19C C18C H18C 119.5
C17C C18C H18C 119.5
C20C C19C C18C 119.5(3)
C20C C19C C22C 119.3(4)
C18C C19C C22C 121.2(4)
C21C C20C C19C 120.1(4)
C21C C20C H20C 119.9
C19C C20C H20C 119.9
C20C C21C C16C 121.1(4)
C20C C21C H21C 119.5
C16C C21C H21C 119.5
O4C C22C C19C 128.1(5)
O4C C22C H22C 116.0
C19C C22C H22C 116.0
O5C C23C C5C 106.9(2)
O5C C23C H23E 110.3
C5C C23C H23E 110.3
O5C C23C H23F 110.3
C5C C23C H23F 110.3
H23E C23C H23F 108.6
O5C C24C C25C 124.7(3)
O5C C24C C29C 115.5(3)
C25C C24C C29C 119.8(3)
C24C C25C C26C 119.0(3)
C24C C25C H25C 120.5
C26C C25C H25C 120.5
C27C C26C C25C 122.4(3)
C27C C26C H26C 118.8
C25C C26C H26C 118.8
C26C C27C C28C 117.5(3)
C26C C27C C30C 118.3(4)
C28C C27C C30C 124.2(4)
C29C C28C C27C 121.3(4)
C29C C28C H28C 119.4
C27C C28C H28C 119.4
C28C C29C C24C 120.0(4)
C28C C29C H29C 120.0
C24C C29C H29C 120.0
O6C C30C C27C 123.2(5)
O6C C30C H30C 118.4
C27C C30C H30C 118.4
C2C C31C H31G 109.5
C2C C31C H31H 109.5
H31G C31C H31H 109.5
C2C C31C H31I 109.5
H31G C31C H31I 109.5
H31H C31C H31I 109.5
C4C C32C H32G 109.5
C4C C32C H32H 109.5
H32G C32C H32H 109.5
C4C C32C H32I 109.5
H32G C32C H32I 109.5
H32H C32C H32I 109.5
C6C C33C H33G 109.5
C6C C33C H33H 109.5
H33G C33C H33H 109.5
C6C C33C H33I 109.5
H33G C33C H33I 109.5
H33H C33C H33I 109.5
C8C O1C C7C 116.7(2)
C16C O3C C15C 121.2(2)
C24C O5C C23C 118.6(2)

loop_
_geom_bond_atom_site_label_1
_geom_bond_atom_site_label_2
_geom_bond_distance
C1A C2A 1.399(4)
C1A C6A 1.399(4)
C1A C7A 1.501(4)
C2A C3A 1.396(4)
C2A C32A 1.510(4)
C3A C4A 1.408(4)
C3A C15A 1.501(4)
C4A C5A 1.390(4)
C4A C33A 1.505(4)
C5A C6A 1.397(4)
C5A C23A 1.504(4)
C6A C31A 1.513(4)
C7A O1A 1.435(3)
C7A H7AA 0.9700
C7A H7AB 0.9700
C8A O1A 1.353(3)
C8A C9A 1.380(4)
C8A C13A 1.383(4)
C9A C10A 1.368(5)
C9A H9A 0.9300
C10A C11A 1.368(5)
C10A H10A 0.9300
C11A C12A 1.383(5)
C11A C14A 1.463(6)
C12A C13A 1.369(5)
C12A H12A 0.9300
C13A H13A 0.9300
C14A O2A 1.336(12)
C14A O2A' 1.337(14)
C14A H14A 0.9300
C15A O3A 1.444(3)
C15A H15A 0.9700
C15A H15B 0.9700
C16A O3A 1.361(3)
C16A C17A 1.374(4)
C16A C21A 1.386(4)
C17A C18A 1.368(4)
C17A H17A 0.9300
C18A C19A 1.379(5)
C18A H18A 0.9300
C19A C20A 1.383(5)
C19A C22A 1.461(5)
C20A C21A 1.367(4)
C20A H20A 0.9300
C21A H21A 0.9300
C22A O4A 1.187(5)
C22A H22A 0.9300
C23A O5A 1.435(3)
C23A H23A 0.9700
C23A H23B 0.9700
C24A O5A 1.363(3)
C24A C29A 1.368(4)
C24A C25A 1.388(4)
C25A C26A 1.362(4)
C25A H25A 0.9300
C26A C27A 1.384(4)
C26A H26A 0.9300
C27A C28A 1.367(5)
C27A C30A 1.460(5)
C28A C29A 1.380(4)
C28A H28A 0.9300
C29A H29A 0.9300
C30A O6A 1.179(4)
C30A H30A 0.9300
C31A H31A 0.9600
C31A H31B 0.9600
C31A H31C 0.9600
C32A H32A 0.9600
C32A H32B 0.9600
C32A H32C 0.9600
C33A H33A 0.9600
C33A H33B 0.9600
C33A H33C 0.9600
C1B C6B 1.390(4)
C1B C2B 1.397(4)
C1B C7B 1.500(4)
C2B C3B 1.394(4)
C2B C32B 1.516(4)
C3B C4B 1.398(4)
C3B C15B 1.500(4)
C4B C5B 1.401(4)
C4B C33B 1.518(4)
C5B C6B 1.405(4)
C5B C23B 1.502(4)
C6B C31B 1.510(4)
C7B O1B 1.432(3)
C7B H7BA 0.9700
C7B H7BB 0.9700
C8B O1B 1.365(3)
C8B C13B 1.368(4)
C8B C9B 1.376(4)
C9B C10B 1.388(5)
C9B H9BA 0.9300
C10B C11B 1.371(6)
C10B H10B 0.9300
C11B C12B 1.371(6)
C11B C14B 1.464(6)
C12B C13B 1.362(5)
C12B H12B 0.9300
C13B H13B 0.9300
C14B O2B 1.137(7)
C14B H14B 0.9300
C15B O3B 1.429(3)
C15B H15C 0.9700
C15B H15D 0.9700
C16B O3B 1.359(3)
C16B C17B 1.365(4)
C16B C21B 1.373(4)
C17B C18B 1.371(5)
C17B H17B 0.9300
C18B C19B 1.357(5)
C18B H18B 0.9300
C19B C20B 1.348(5)
C19B C22B 1.463(5)
C20B C21B 1.375(5)
C20B H20B 0.9300
C21B H21B 0.9300
C22B O4B 1.165(5)
C22B H22B 0.9300
C23B O5B 1.431(3)
C23B H23C 0.9700
C23B H23D 0.9700
C24B O5B 1.357(3)
C24B C25B 1.382(4)
C24B C29B 1.383(4)
C25B C26B 1.361(5)
C25B H25B 0.9300
C26B C27B 1.386(5)
C26B H26B 0.9300
C27B C28B 1.379(5)
C27B C30B 1.454(5)
C28B C29B 1.377(5)
C28B H28B 0.9300
C29B H29B 0.9300
C30B O6B 1.216(5)
C30B H30B 0.9300
C31B H31D 0.9600
C31B H31E 0.9600
C31B H31F 0.9600
C32B H32D 0.9600
C32B H32E 0.9600
C32B H32F 0.9600
C33B H33D 0.9600
C33B H33E 0.9600
C33B H33F 0.9600
C1C C2C 1.392(4)
C1C C6C 1.400(4)
C1C C7C 1.502(4)
C2C C3C 1.398(4)
C2C C31C 1.507(4)
C3C C4C 1.407(4)
C3C C15C 1.505(4)
C4C C5C 1.397(4)
C4C C32C 1.504(4)
C5C C6C 1.397(4)
C5C C23C 1.499(4)
C6C C33C 1.504(5)
C7C O1C 1.434(4)
C7C H7CA 0.9700
C7C H7CB 0.9700
C8C C9C 1.351(5)
C8C C13C 1.352(5)
C8C O1C 1.364(4)
C9C C10C 1.378(5)
C9C H9CA 0.9300
C10C C11C 1.333(5)
C10C H10C 0.9300
C11C C12C 1.356(6)
C11C C14C 1.471(6)
C12C C13C 1.378(6)
C12C H12C 0.9300
C13C H13C 0.9300
C14C O2C 1.170(5)
C14C H14C 0.9300
C15C O3C 1.435(3)
C15C H15E 0.9700
C15C H15F 0.9700
C16C O3C 1.349(4)
C16C C17C 1.363(5)
C16C C21C 1.383(5)
C17C C18C 1.403(5)
C17C H17C 0.9300
C18C C19C 1.372(5)
C18C H18C 0.9300
C19C C20C 1.364(5)
C19C C22C 1.469(5)
C20C C21C 1.358(5)
C20C H20C 0.9300
C21C H21C 0.9300
C22C O4C 1.156(5)
C22C H22C 0.9300
C23C O5C 1.437(4)
C23C H23E 0.9700
C23C H23F 0.9700
C24C O5C 1.366(4)
C24C C25C 1.372(5)
C24C C29C 1.380(5)
C25C C26C 1.378(5)
C25C H25C 0.9300
C26C C27C 1.366(5)
C26C H26C 0.9300
C27C C28C 1.384(5)
C27C C30C 1.481(6)
C28C C29C 1.369(5)
C28C H28C 0.9300
C29C H29C 0.9300
C30C O6C 1.170(5)
C30C H30C 0.9300
C31C H31G 0.9600
C31C H31H 0.9600
C31C H31I 0.9600
C32C H32G 0.9600
C32C H32H 0.9600
C32C H32I 0.9600
C33C H33G 0.9600
C33C H33H 0.9600
C33C H33I 0.9600

loop_
_geom_torsion_atom_site_label_1
_geom_torsion_atom_site_label_2
_geom_torsion_atom_site_label_3
_geom_torsion_atom_site_label_4
_geom_torsion
C6A C1A C2A C3A 0.5(4)
C7A C1A C2A C3A -178.4(3)
C6A C1A C2A C32A 179.8(3)
C7A C1A C2A C32A 0.9(4)
C1A C2A C3A C4A -0.9(4)
C32A C2A C3A C4A 179.8(3)
C1A C2A C3A C15A 177.2(2)
C32A C2A C3A C15A -2.1(4)
C2A C3A C4A C5A -0.5(4)
C15A C3A C4A C5A -178.6(2)
C2A C3A C4A C33A 179.6(3)
C15A C3A C4A C33A 1.4(4)
C3A C4A C5A C6A 2.4(4)
C33A C4A C5A C6A -177.7(3)
C3A C4A C5A C23A -179.6(2)
C33A C4A C5A C23A 0.4(4)
C4A C5A C6A C1A -2.8(4)
C23A C5A C6A C1A 179.1(2)
C4A C5A C6A C31A 176.3(3)
C23A C5A C6A C31A -1.8(4)
C2A C1A C6A C5A 1.4(4)
C7A C1A C6A C5A -179.7(2)
C2A C1A C6A C31A -177.8(3)
C7A C1A C6A C31A 1.1(4)
C2A C1A C7A O1A 96.1(3)
C6A C1A C7A O1A -82.9(3)
O1A C8A C9A C10A -179.0(4)
C13A C8A C9A C10A -0.6(5)
C8A C9A C10A C11A -0.1(7)
C9A C10A C11A C12A 1.2(7)
C9A C10A C11A C14A 178.6(5)
C10A C11A C12A C13A -1.6(7)
C14A C11A C12A C13A -178.9(6)
C11A C12A C13A C8A 0.9(7)
O1A C8A C13A C12A 178.7(3)
C9A C8A C13A C12A 0.2(6)
C10A C11A C14A O2A -159.4(13)
C12A C11A C14A O2A 17.9(15)
C10A C11A C14A O2A' 141.6(18)
C12A C11A C14A O2A' -41(2)
C2A C3A C15A O3A 114.6(3)
C4A C3A C15A O3A -67.3(3)
O3A C16A C17A C18A 179.5(3)
C21A C16A C17A C18A -0.7(5)
C16A C17A C18A C19A -0.3(5)
C17A C18A C19A C20A 0.6(6)
C17A C18A C19A C22A -179.4(4)
C18A C19A C20A C21A 0.1(6)
C22A C19A C20A C21A 180.0(4)
C19A C20A C21A C16A -1.0(6)
O3A C16A C21A C20A -178.9(3)
C17A C16A C21A C20A 1.3(5)
C18A C19A C22A O4A 175.5(5)
C20A C19A C22A O4A -4.5(7)
C4A C5A C23A O5A -92.5(3)
C6A C5A C23A O5A 85.6(3)
O5A C24A C25A C26A -179.4(3)
C29A C24A C25A C26A -0.2(5)
C24A C25A C26A C27A 1.0(5)
C25A C26A C27A C28A -0.7(5)
C25A C26A C27A C30A 178.3(3)
C26A C27A C28A C29A -0.5(5)
C30A C27A C28A C29A -179.5(3)
O5A C24A C29A C28A 178.2(3)
C25A C24A C29A C28A -1.0(5)
C27A C28A C29A C24A 1.4(5)
C28A C27A C30A O6A -178.9(4)
C26A C27A C30A O6A 2.2(6)
C9A C8A O1A C7A 5.8(5)
C13A C8A O1A C7A -172.6(3)
C1A C7A O1A C8A 167.3(3)
C17A C16A O3A C15A 13.8(4)
C21A C16A O3A C15A -166.0(3)
C3A C15A O3A C16A 169.1(2)
C29A C24A O5A C23A 2.9(4)
C25A C24A O5A C23A -177.9(3)
C5A C23A O5A C24A -167.7(2)
C6B C1B C2B C3B 2.8(4)
C7B C1B C2B C3B -176.5(2)
C6B C1B C2B C32B -178.1(3)
C7B C1B C2B C32B 2.6(4)
C1B C2B C3B C4B 1.6(4)
C32B C2B C3B C4B -177.5(3)
C1B C2B C3B C15B -178.1(2)
C32B C2B C3B C15B 2.8(4)
C2B C3B C4B C5B -4.8(4)
C15B C3B C4B C5B 174.9(2)
C2B C3B C4B C33B 173.6(3)
C15B C3B C4B C33B -6.7(4)
C3B C4B C5B C6B 3.6(4)
C33B C4B C5B C6B -174.7(3)
C3B C4B C5B C23B -172.8(2)
C33B C4B C5B C23B 8.8(4)
C2B C1B C6B C5B -4.0(4)
C7B C1B C6B C5B 175.3(2)
C2B C1B C6B C31B 175.1(3)
C7B C1B C6B C31B -5.5(4)
C4B C5B C6B C1B 0.8(4)
C23B C5B C6B C1B 177.2(2)
C4B C5B C6B C31B -178.4(3)
C23B C5B C6B C31B -2.0(4)
C6B C1B C7B O1B 104.8(3)
C2B C1B C7B O1B -75.8(3)
O1B C8B C9B C10B -179.1(3)
C13B C8B C9B C10B -0.3(5)
C8B C9B C10B C11B -0.4(5)
C9B C10B C11B C12B 1.4(6)
C9B C10B C11B C14B -179.0(4)
C10B C11B C12B C13B -1.7(6)
C14B C11B C12B C13B 178.7(4)
C11B C12B C13B C8B 1.0(6)
O1B C8B C13B C12B 178.9(3)
C9B C8B C13B C12B 0.0(5)
C12B C11B C14B O2B 176.2(5)
C10B C11B C14B O2B -3.4(8)
C2B C3B C15B O3B -80.7(3)
C4B C3B C15B O3B 99.6(3)
O3B C16B C17B C18B 179.7(3)
C21B C16B C17B C18B 0.1(6)
C16B C17B C18B C19B -0.7(6)
C17B C18B C19B C20B 0.6(6)
C17B C18B C19B C22B -178.5(4)
C18B C19B C20B C21B 0.0(6)
C22B C19B C20B C21B 179.1(4)
O3B C16B C21B C20B -179.2(4)
C17B C16B C21B C20B 0.4(6)
C19B C20B C21B C16B -0.5(7)
C20B C19B C22B O4B -4.7(7)
C18B C19B C22B O4B 174.4(5)
C4B C5B C23B O5B 87.0(3)
C6B C5B C23B O5B -89.5(3)
O5B C24B C25B C26B -178.1(3)
C29B C24B C25B C26B 2.2(5)
C24B C25B C26B C27B -1.4(5)
C25B C26B C27B C28B -0.4(5)
C25B C26B C27B C30B 177.3(4)
C26B C27B C28B C29B 1.4(5)
C30B C27B C28B C29B -176.4(3)
C27B C28B C29B C24B -0.6(5)
O5B C24B C29B C28B 179.1(3)
C25B C24B C29B C28B -1.2(5)
C28B C27B C30B O6B 173.7(4)
C26B C27B C30B O6B -3.9(6)
C13B C8B O1B C7B 178.1(3)
C9B C8B O1B C7B -3.1(4)
C1B C7B O1B C8B 167.6(2)
C17B C16B O3B C15B -6.2(5)
C21B C16B O3B C15B 173.4(3)
C3B C15B O3B C16B 174.3(3)
C25B C24B O5B C23B 179.4(3)
C29B C24B O5B C23B -0.9(4)
C5B C23B O5B C24B -171.9(2)
C6C C1C C2C C3C 5.9(4)
C7C C1C C2C C3C -169.1(3)
C6C C1C C2C C31C -173.0(3)
C7C C1C C2C C31C 11.9(4)
C1C C2C C3C C4C -5.7(4)
C31C C2C C3C C4C 173.2(3)
C1C C2C C3C C15C 168.9(2)
C31C C2C C3C C15C -12.2(4)
C2C C3C C4C C5C 0.9(4)
C15C C3C C4C C5C -173.8(3)
C2C C3C C4C C32C -179.5(3)
C15C C3C C4C C32C 5.8(4)
C3C C4C C5C C6C 3.8(4)
C32C C4C C5C C6C -175.7(3)
C3C C4C C5C C23C -179.8(3)
C32C C4C C5C C23C 0.6(4)
C4C C5C C6C C1C -3.7(4)
C23C C5C C6C C1C 179.9(3)
C4C C5C C6C C33C 176.2(3)
C23C C5C C6C C33C -0.2(4)
C2C C1C C6C C5C -1.2(4)
C7C C1C C6C C5C 173.8(3)
C2C C1C C6C C33C 178.9(3)
C7C C1C C6C C33C -6.0(4)
C2C C1C C7C O1C -105.4(3)
C6C C1C C7C O1C 79.5(4)
C13C C8C C9C C10C 2.3(8)
O1C C8C C9C C10C -179.5(4)
C8C C9C C10C C11C 0.8(9)
C9C C10C C11C C12C -4.3(8)
C9C C10C C11C C14C 178.3(5)
C10C C11C C12C C13C 4.8(9)
C14C C11C C12C C13C -177.9(5)
C9C C8C C13C C12C -1.8(8)
O1C C8C C13C C12C 179.9(5)
C11C C12C C13C C8C -1.9(10)
C10C C11C C14C O2C 179.8(6)
C12C C11C C14C O2C 2.5(9)
C2C C3C C15C O3C -106.3(3)
C4C C3C C15C O3C 68.3(3)
O3C C16C C17C C18C -178.2(3)
C21C C16C C17C C18C 1.2(5)
C16C C17C C18C C19C 0.1(5)
C17C C18C C19C C20C -1.5(6)
C17C C18C C19C C22C 177.6(3)
C18C C19C C20C C21C 1.6(6)
C22C C19C C20C C21C -177.5(4)
C19C C20C C21C C16C -0.4(6)
O3C C16C C21C C20C 178.4(3)
C17C C16C C21C C20C -1.1(6)
C20C C19C C22C O4C 177.0(4)
C18C C19C C22C O4C -2.1(6)
C4C C5C C23C O5C -91.1(3)
C6C C5C C23C O5C 85.3(4)
O5C C24C C25C C26C -178.0(3)
C29C C24C C25C C26C -0.2(5)
C24C C25C C26C C27C -0.2(5)
C25C C26C C27C C28C -0.1(5)
C25C C26C C27C C30C -178.3(3)
C26C C27C C28C C29C 0.8(5)
C30C C27C C28C C29C 178.9(4)
C27C C28C C29C C24C -1.3(6)
O5C C24C C29C C28C 178.9(3)
C25C C24C C29C C28C 0.9(6)
C26C C27C C30C O6C 173.8(4)
C28C C27C C30C O6C -4.3(7)
C9C C8C O1C C7C -7.6(6)
C13C C8C O1C C7C 170.6(4)
C1C C7C O1C C8C -173.4(3)
C17C C16C O3C C15C -10.2(5)
C21C C16C O3C C15C 170.4(3)
C3C C15C O3C C16C -174.1(3)
C25C C24C O5C C23C -3.5(5)
C29C C24C O5C C23C 178.7(3)
C5C C23C O5C C24C 171.0(3)
